data_2227396
loop_
_publ_author_name
'Aree, Thammarat'
'Tip-pyang, Santi'
'Sowanthip, Preecha'

_publ_section_title
;
 6-Butyryl-5-hydroxy-4-phenylseselin
;
_journal_coeditor_code DS2051
_journal_issue 9
_journal_name_full 'Acta Crystallographica Section E'
_journal_page_first o2464
_journal_page_last o2465
_journal_paper_doi 10.1107/S160053681003415X
_journal_volume 66
_journal_year 2010
_chemical_formula_iupac 'C24 H22 O5'
_chemical_formula_moiety 'C24 H22 O5'
_chemical_formula_sum 'C24 H22 O5'
_chemical_formula_weight 390.42
_chemical_melting_point_gt 412
_chemical_melting_point_lt 413
_chemical_name_common 'Mammea A/AC cyclo/D6-Butyryl-5-hydroxy-4-phenylseselin'
_chemical_name_systematic
;
6-Butyryl-5-hydroxy-8,8-dimethyl-4-phenyl-2<i>H</i>,8<i>H</i>-
benzo[1,2-<i>b</i>;3,4-<i>b</i>']dipyran-2-one
;
_space_group_IT_number 9
_symmetry_cell_setting monoclinic
_symmetry_space_group_name_Hall 'C -2yc'
_symmetry_space_group_name_H-M 'C 1 c 1'
_atom_sites_solution_hydrogens geom
_atom_sites_solution_primary direct
_atom_sites_solution_secondary difmap
_audit_creation_method SHELXL-97
_cell_angle_alpha 90.00
_cell_angle_beta 90.3410(10)
_cell_angle_gamma 90.00
_cell_formula_units_Z 4
_cell_length_a 17.0746(4)
_cell_length_b 13.4170(4)
_cell_length_c 8.7607(3)
_cell_measurement_reflns_used 2083
_cell_measurement_temperature 298(2)
_cell_measurement_theta_max 24.25
_cell_measurement_theta_min 2.39
_cell_volume 2006.95(10)
_computing_cell_refinement 'SAINT (Bruker, 2005)'
_computing_data_collection 'APEX2 (Bruker, 2005)'
_computing_data_reduction 'SAINT (Bruker, 2005)'
_computing_molecular_graphics 'Mercury (Macrae <i>et al.</i> 2006)'
_computing_publication_material 'SHELXTL (Sheldrick, 2008)'
_computing_structure_refinement 'SHELXTL (Sheldrick, 2008)'
_computing_structure_solution 'SHELXTL (Sheldrick, 2008)'
_diffrn_ambient_temperature 298(2)
_diffrn_measured_fraction_theta_full 0.992
_diffrn_measured_fraction_theta_max 0.992
_diffrn_measurement_device_type 'Bruker SMART APEXII CCD area-detector'
_diffrn_measurement_method '\f and \w scans'
_diffrn_radiation_monochromator graphite
_diffrn_radiation_source 'fine-focus sealed tube'
_diffrn_radiation_type MoK\a
_diffrn_radiation_wavelength 0.71073
_diffrn_reflns_av_R_equivalents 0.0229
_diffrn_reflns_av_sigmaI/netI 0.0283
_diffrn_reflns_limit_h_max 21
_diffrn_reflns_limit_h_min -21
_diffrn_reflns_limit_k_max 12
_diffrn_reflns_limit_k_min -16
_diffrn_reflns_limit_l_max 10
_diffrn_reflns_limit_l_min -11
_diffrn_reflns_number 5484
_diffrn_reflns_theta_full 25.00
_diffrn_reflns_theta_max 26.70
_diffrn_reflns_theta_min 1.93
_diffrn_standards_number 0
_exptl_absorpt_coefficient_mu 0.090
_exptl_absorpt_correction_T_max 0.9857
_exptl_absorpt_correction_T_min 0.9648
_exptl_absorpt_correction_type multi-scan
_exptl_absorpt_process_details '(<i>SADABS</i>; Bruker, 2005)'
_exptl_crystal_colour 'Light yellow'
_exptl_crystal_density_diffrn 1.292
_exptl_crystal_density_method 'not measured'
_exptl_crystal_description Block
_exptl_crystal_F_000 824
_exptl_crystal_size_max 0.40
_exptl_crystal_size_mid 0.32
_exptl_crystal_size_min 0.16
_refine_diff_density_max 0.127
_refine_diff_density_min -0.142
_refine_ls_extinction_method none
_refine_ls_goodness_of_fit_ref 1.033
_refine_ls_hydrogen_treatment constr
_refine_ls_matrix_type full
_refine_ls_number_parameters 265
_refine_ls_number_reflns 2115
_refine_ls_number_restraints 2
_refine_ls_restrained_S_all 1.033
_refine_ls_R_factor_all 0.0521
_refine_ls_R_factor_gt 0.0372
_refine_ls_shift/su_max 0.000
_refine_ls_shift/su_mean 0.000
_refine_ls_structure_factor_coef Fsqd
_refine_ls_weighting_details 'calc w=1/[\s^2^(Fo^2^)+(0.0539P)^2^+0.3001P] where P=(Fo^2^+2Fc^2^)/3'
_refine_ls_weighting_scheme calc
_refine_ls_wR_factor_gt 0.0909
_refine_ls_wR_factor_ref 0.1000
_reflns_number_gt 1714
_reflns_number_total 2115
_reflns_threshold_expression I>2\s(I)
_cod_data_source_file ds2051.cif
_cod_data_source_block I
_cod_original_sg_symbol_H-M 'C c'
_cod_database_code 2227396
_cod_database_fobs_code 2227396

loop_
_symmetry_equiv_pos_as_xyz
'x, y, z'
'x, -y, z+1/2'
'x+1/2, y+1/2, z'
'x+1/2, -y+1/2, z+1/2'

loop_
_atom_site_type_symbol
_atom_site_label
_atom_site_fract_x
_atom_site_fract_y
_atom_site_fract_z
_atom_site_U_iso_or_equiv
_atom_site_adp_type
_atom_site_calc_flag
_atom_site_refinement_flags
_atom_site_occupancy
_atom_site_disorder_assembly
_atom_site_disorder_group
O O1 0.37812(12) 0.33800(15) 0.0704(2) 0.0539(5) Uani d . 1 . .
C C2 0.33746(18) 0.2581(2) 0.1325(4) 0.0585(8) Uani d . 1 . .
C C3 0.26471(17) 0.2825(2) 0.2042(4) 0.0527(7) Uani d . 1 . .
H H3 0.2335 0.2304 0.2382 0.063 Uiso calc R 1 . .
C C4 0.23882(15) 0.3763(2) 0.2253(3) 0.0417(6) Uani d . 1 . .
C C4A 0.28947(13) 0.4585(2) 0.1797(3) 0.0381(6) Uani d . 1 . .
C C5 0.27705(14) 0.5596(2) 0.2138(3) 0.0401(6) Uani d . 1 . .
C C6 0.32418(15) 0.6360(2) 0.1496(3) 0.0418(6) Uani d . 1 . .
C C7 0.38818(14) 0.6053(2) 0.0584(3) 0.0430(6) Uani d . 1 . .
C C8 0.40587(14) 0.5060(2) 0.0336(3) 0.0426(6) Uani d . 1 . .
C C8A 0.35629(14) 0.4350(2) 0.0958(3) 0.0413(6) Uani d . 1 . .
O O2 0.36629(16) 0.17743(18) 0.1167(4) 0.0866(8) Uani d . 1 . .
O O3 0.22095(11) 0.58102(16) 0.3131(2) 0.0545(5) Uani d . 1 . .
H H3O 0.2187 0.6415 0.3254 0.065 Uiso calc R 1 . .
C C1' 0.15739(15) 0.3906(2) 0.2792(3) 0.0423(6) Uani d . 1 . .
C C2' 0.12989(18) 0.3393(2) 0.4053(3) 0.0517(7) Uani d . 1 . .
H H2' 0.1639 0.2998 0.4623 0.062 Uiso calc R 1 . .
C C3' 0.0518(2) 0.3467(3) 0.4467(3) 0.0634(9) Uani d . 1 . .
H H3' 0.0335 0.3115 0.5307 0.076 Uiso calc R 1 . .
C C4' 0.00155(18) 0.4058(3) 0.3643(4) 0.0651(9) Uani d . 1 . .
H H4' -0.0505 0.4115 0.3936 0.078 Uiso calc R 1 . .
C C5' 0.02778(17) 0.4563(2) 0.2394(4) 0.0613(8) Uani d . 1 . .
H H5' -0.0066 0.4958 0.1831 0.074 Uiso calc R 1 . .
C C6' 0.10527(16) 0.4491(2) 0.1961(3) 0.0518(7) Uani d . 1 . .
H H6' 0.1227 0.4836 0.1107 0.062 Uiso calc R 1 . .
O O1" 0.43245(11) 0.67654(16) -0.0081(2) 0.0583(6) Uani d . 1 . .
C C2" 0.51443(16) 0.6551(2) -0.0456(3) 0.0512(7) Uani d . 1 . .
C C3" 0.52184(19) 0.5511(3) -0.1026(4) 0.0659(9) Uani d . 1 . .
H H3" 0.5624 0.5355 -0.1689 0.079 Uiso calc R 1 . .
C C4" 0.47252(17) 0.4806(3) -0.0619(3) 0.0590(8) Uani d . 1 . .
H H4" 0.4802 0.4152 -0.0938 0.071 Uiso calc R 1 . .
C C5" 0.5349(2) 0.7323(4) -0.1653(5) 0.0883(13) Uani d . 1 . .
H H51" 0.5019 0.7234 -0.2533 0.132 Uiso calc R 1 . .
H H53" 0.5887 0.7246 -0.1941 0.132 Uiso calc R 1 . .
H H52" 0.5271 0.7979 -0.1242 0.132 Uiso calc R 1 . .
C C6" 0.56228(19) 0.6696(3) 0.0983(4) 0.0650(9) Uani d . 1 . .
H H61" 0.5531 0.7352 0.1383 0.098 Uiso calc R 1 . .
H H62" 0.6169 0.6621 0.0754 0.098 Uiso calc R 1 . .
H H63" 0.5473 0.6207 0.1726 0.098 Uiso calc R 1 . .
O O1"' 0.25223(16) 0.75871(17) 0.2771(3) 0.0754(7) Uani d . 1 . .
C C1"' 0.30374(18) 0.7407(2) 0.1820(4) 0.0534(7) Uani d . 1 . .
C C2"' 0.3419(2) 0.8263(2) 0.1013(5) 0.0707(9) Uani d . 1 . .
H H21 0.3395 0.8142 -0.0078 0.085 Uiso calc R 1 . .
H H22 0.3968 0.8285 0.1306 0.085 Uiso calc R 1 . .
C C3"' 0.3056(3) 0.9268(3) 0.1337(8) 0.1047(16) Uani d . 1 . .
H H31 0.2988 0.9338 0.2430 0.126 Uiso calc R 1 . .
H H32 0.3413 0.9786 0.1007 0.126 Uiso calc R 1 . .
C C4"' 0.2279(3) 0.9421(4) 0.0562(8) 0.131(2) Uani d . 1 . .
H H41 0.2350 0.9428 -0.0524 0.197 Uiso calc R 1 . .
H H42 0.2059 1.0045 0.0882 0.197 Uiso calc R 1 . .
H H43 0.1931 0.8889 0.0832 0.197 Uiso calc R 1 . .

loop_
_atom_site_aniso_label
_atom_site_aniso_U_11
_atom_site_aniso_U_22
_atom_site_aniso_U_33
_atom_site_aniso_U_12
_atom_site_aniso_U_13
_atom_site_aniso_U_23
O1 0.0436(10) 0.0447(11) 0.0734(13) -0.0010(8) 0.0108(9) -0.0126(9)
C2 0.0485(16) 0.0413(17) 0.086(2) -0.0067(13) 0.0061(16) -0.0075(15)
C3 0.0431(15) 0.0435(15) 0.0716(19) -0.0084(12) 0.0022(13) 0.0007(14)
C4 0.0370(13) 0.0426(14) 0.0456(15) -0.0053(11) -0.0006(11) 0.0026(11)
C4A 0.0330(13) 0.0428(14) 0.0386(13) -0.0045(11) -0.0004(10) -0.0006(11)
C5 0.0347(12) 0.0447(15) 0.0410(13) -0.0012(11) -0.0023(10) -0.0002(12)
C6 0.0329(12) 0.0441(15) 0.0482(14) -0.0034(11) -0.0063(10) 0.0018(11)
C7 0.0322(12) 0.0518(16) 0.0450(14) -0.0107(11) -0.0031(10) 0.0063(12)
C8 0.0368(12) 0.0485(15) 0.0426(13) -0.0060(11) 0.0001(10) -0.0046(12)
C8A 0.0357(14) 0.0437(15) 0.0444(14) -0.0024(11) 0.0000(11) -0.0062(11)
O2 0.0718(15) 0.0470(14) 0.141(2) 0.0045(12) 0.0231(15) -0.0142(15)
O3 0.0476(11) 0.0509(12) 0.0652(13) -0.0020(9) 0.0161(9) -0.0061(10)
C1' 0.0368(13) 0.0457(15) 0.0445(13) -0.0097(11) 0.0020(10) -0.0001(12)
C2' 0.0556(17) 0.0551(18) 0.0443(15) -0.0095(14) -0.0012(12) 0.0048(13)
C3' 0.0620(19) 0.082(2) 0.0466(17) -0.0215(17) 0.0152(14) 0.0053(16)
C4' 0.0436(16) 0.083(2) 0.069(2) -0.0096(15) 0.0154(14) -0.0080(18)
C5' 0.0419(15) 0.071(2) 0.071(2) 0.0020(14) -0.0005(14) 0.0055(16)
C6' 0.0408(14) 0.0583(18) 0.0564(16) -0.0082(12) 0.0040(11) 0.0115(13)
O1" 0.0438(11) 0.0547(13) 0.0765(14) -0.0081(9) 0.0076(10) 0.0172(10)
C2" 0.0376(14) 0.0625(18) 0.0537(17) -0.0125(12) 0.0047(11) 0.0103(14)
C3" 0.0513(17) 0.086(3) 0.0604(18) -0.0193(16) 0.0220(14) -0.0193(17)
C4" 0.0473(16) 0.066(2) 0.0637(19) -0.0107(15) 0.0178(13) -0.0189(16)
C5" 0.059(2) 0.117(3) 0.089(3) -0.016(2) 0.0098(18) 0.045(2)
C6" 0.0623(19) 0.066(2) 0.067(2) -0.0040(15) -0.0097(15) -0.0067(16)
O1"' 0.0721(15) 0.0505(13) 0.1036(19) 0.0059(11) 0.0179(14) -0.0090(12)
C1"' 0.0393(14) 0.0468(16) 0.0739(19) -0.0003(12) -0.0069(14) 0.0006(15)
C2"' 0.0588(19) 0.0437(18) 0.110(3) -0.0058(14) -0.0009(18) 0.0087(18)
C3"' 0.089(3) 0.047(2) 0.178(5) 0.001(2) 0.006(3) 0.011(3)
C4"' 0.107(4) 0.086(4) 0.200(6) 0.037(3) -0.002(4) 0.023(4)

loop_
_atom_type_symbol
_atom_type_description
_atom_type_scat_dispersion_real
_atom_type_scat_dispersion_imag
_atom_type_scat_source
C C 0.0033 0.0016 'International Tables Vol C Tables 4.2.6.8 and 6.1.1.4'
H H 0.0000 0.0000 'International Tables Vol C Tables 4.2.6.8 and 6.1.1.4'
O O 0.0106 0.0060 'International Tables Vol C Tables 4.2.6.8 and 6.1.1.4'

loop_
_geom_angle_atom_site_label_1
_geom_angle_atom_site_label_2
_geom_angle_atom_site_label_3
_geom_angle_site_symmetry_1
_geom_angle_site_symmetry_3
_geom_angle
_geom_angle_publ_flag
C8A O1 C2 . . 122.1(2) ?
O2 C2 O1 . . 116.5(3) ?
O2 C2 C3 . . 127.9(3) ?
O1 C2 C3 . . 115.6(3) ?
C4 C3 C2 . . 124.1(3) ?
C4 C3 H3 . . 118.0 ?
C2 C3 H3 . . 118.0 ?
C3 C4 C4A . . 118.2(2) ?
C3 C4 C1' . . 118.3(2) ?
C4A C4 C1' . . 123.2(2) ?
C8A C4A C5 . . 117.0(2) ?
C8A C4A C4 . . 117.5(2) ?
C5 C4A C4 . . 125.5(2) ?
O3 C5 C4A . . 117.2(2) ?
O3 C5 C6 . . 121.0(2) ?
C4A C5 C6 . . 121.7(2) ?
C7 C6 C5 . . 117.0(2) ?
C7 C6 C1"' . . 124.6(3) ?
C5 C6 C1"' . . 118.4(3) ?
O1" C7 C8 . . 119.3(2) ?
O1" C7 C6 . . 118.2(2) ?
C8 C7 C6 . . 122.5(2) ?
C7 C8 C8A . . 117.7(2) ?
C7 C8 C4" . . 119.1(3) ?
C8A C8 C4" . . 123.1(3) ?
O1 C8A C8 . . 114.8(2) ?
O1 C8A C4A . . 121.5(2) ?
C8 C8A C4A . . 123.7(2) ?
C5 O3 H3O . . 109.5 ?
C2' C1' C6' . . 118.6(2) ?
C2' C1' C4 . . 120.8(3) ?
C6' C1' C4 . . 120.3(2) ?
C1' C2' C3' . . 120.2(3) ?
C1' C2' H2' . . 119.9 ?
C3' C2' H2' . . 119.9 ?
C4' C3' C2' . . 120.2(3) ?
C4' C3' H3' . . 119.9 ?
C2' C3' H3' . . 119.9 ?
C5' C4' C3' . . 120.1(3) ?
C5' C4' H4' . . 119.9 ?
C3' C4' H4' . . 119.9 ?
C4' C5' C6' . . 120.3(3) ?
C4' C5' H5' . . 119.9 ?
C6' C5' H5' . . 119.9 ?
C5' C6' C1' . . 120.5(3) ?
C5' C6' H6' . . 119.8 ?
C1' C6' H6' . . 119.8 ?
C7 O1" C2" . . 119.6(2) ?
O1" C2" C3" . . 110.0(2) ?
O1" C2" C6" . . 107.5(2) ?
C3" C2" C6" . . 110.7(3) ?
O1" C2" C5" . . 104.2(3) ?
C3" C2" C5" . . 112.8(3) ?
C6" C2" C5" . . 111.3(3) ?
C4" C3" C2" . . 121.8(3) ?
C4" C3" H3" . . 119.1 ?
C2" C3" H3" . . 119.1 ?
C3" C4" C8 . . 119.4(3) ?
C3" C4" H4" . . 120.3 ?
C8 C4" H4" . . 120.3 ?
C2" C5" H51" . . 109.5 ?
C2" C5" H53" . . 109.5 ?
H51" C5" H53" . . 109.5 ?
C2" C5" H52" . . 109.5 ?
H51" C5" H52" . . 109.5 ?
H53" C5" H52" . . 109.5 ?
C2" C6" H61" . . 109.5 ?
C2" C6" H62" . . 109.5 ?
H61" C6" H62" . . 109.5 ?
C2" C6" H63" . . 109.5 ?
H61" C6" H63" . . 109.5 ?
H62" C6" H63" . . 109.5 ?
O1"' C1"' C6 . . 119.0(3) ?
O1"' C1"' C2"' . . 118.7(3) ?
C6 C1"' C2"' . . 122.3(3) ?
C1"' C2"' C3"' . . 114.5(3) ?
C1"' C2"' H21 . . 108.6 ?
C3"' C2"' H21 . . 108.6 ?
C1"' C2"' H22 . . 108.6 ?
C3"' C2"' H22 . . 108.6 ?
H21 C2"' H22 . . 107.6 ?
C4"' C3"' C2"' . . 113.6(4) ?
C4"' C3"' H31 . . 108.9 ?
C2"' C3"' H31 . . 108.9 ?
C4"' C3"' H32 . . 108.9 ?
C2"' C3"' H32 . . 108.9 ?
H31 C3"' H32 . . 107.7 ?
C3"' C4"' H41 . . 109.5 ?
C3"' C4"' H42 . . 109.5 ?
H41 C4"' H42 . . 109.5 ?
C3"' C4"' H43 . . 109.5 ?
H41 C4"' H43 . . 109.5 ?
H42 C4"' H43 . . 109.5 ?

loop_
_geom_bond_atom_site_label_1
_geom_bond_atom_site_label_2
_geom_bond_site_symmetry_2
_geom_bond_distance
_geom_bond_publ_flag
O1 C8A . 1.372(3) ?
O1 C2 . 1.389(4) ?
C2 O2 . 1.198(4) ?
C2 C3 . 1.433(4) ?
C3 C4 . 1.347(4) ?
C3 H3 . 0.9300 ?
C4 C4A . 1.458(3) ?
C4 C1' . 1.483(4) ?
C4A C8A . 1.397(3) ?
C4A C5 . 1.406(3) ?
C5 O3 . 1.329(3) ?
C5 C6 . 1.421(4) ?
C6 C7 . 1.418(4) ?
C6 C1"' . 1.476(4) ?
C7 O1" . 1.353(3) ?
C7 C8 . 1.385(4) ?
C8 C8A . 1.388(4) ?
C8 C4" . 1.457(4) ?
O3 H3O . 0.8200 ?
C1' C2' . 1.385(4) ?
C1' C6' . 1.389(4) ?
C2' C3' . 1.387(4) ?
C2' H2' . 0.9300 ?
C3' C4' . 1.371(5) ?
C3' H3' . 0.9300 ?
C4' C5' . 1.365(4) ?
C4' H4' . 0.9300 ?
C5' C6' . 1.382(4) ?
C5' H5' . 0.9300 ?
C6' H6' . 0.9300 ?
O1" C2" . 1.468(3) ?
C2" C3" . 1.488(5) ?
C2" C6" . 1.510(4) ?
C2" C5" . 1.516(5) ?
C3" C4" . 1.317(4) ?
C3" H3" . 0.9300 ?
C4" H4" . 0.9300 ?
C5" H51" . 0.9600 ?
C5" H53" . 0.9600 ?
C5" H52" . 0.9600 ?
C6" H61" . 0.9600 ?
C6" H62" . 0.9600 ?
C6" H63" . 0.9600 ?
O1"' C1"' . 1.239(4) ?
C1"' C2"' . 1.500(5) ?
C2"' C3"' . 1.511(6) ?
C2"' H21 . 0.9700 ?
C2"' H22 . 0.9700 ?
C3"' C4"' . 1.501(7) ?
C3"' H31 . 0.9700 ?
C3"' H32 . 0.9700 ?
C4"' H41 . 0.9600 ?
C4"' H42 . 0.9600 ?
C4"' H43 . 0.9600 ?

loop_
_geom_hbond_atom_site_label_D
_geom_hbond_atom_site_label_H
_geom_hbond_atom_site_label_A
_geom_hbond_site_symmetry_A
_geom_hbond_distance_DH
_geom_hbond_distance_HA
_geom_hbond_distance_DA
_geom_hbond_angle_DHA
_geom_hbond_publ_flag
O3 H3O O1"' . 0.82 1.73 2.464(3) 148.7 y
C3"' H32 O2 1_565 0.97 2.71 3.522(5) 142.2 y
C4' H4' O2 4_455 0.93 2.70 3.396(4) 132.1 y
C6" H61" Cg1 3_555 0.96 2.75 3.646(4) 156 y

loop_
_geom_torsion_atom_site_label_1
_geom_torsion_atom_site_label_2
_geom_torsion_atom_site_label_3
_geom_torsion_atom_site_label_4
_geom_torsion_site_symmetry_1
_geom_torsion_site_symmetry_2
_geom_torsion_site_symmetry_3
_geom_torsion_site_symmetry_4
_geom_torsion
_geom_torsion_publ_flag
C8A O1 C2 O2 . . . . -172.2(3) ?
C8A O1 C2 C3 . . . . 9.4(4) ?
O2 C2 C3 C4 . . . . 175.7(4) ?
O1 C2 C3 C4 . . . . -6.1(5) ?
C2 C3 C4 C4A . . . . -3.2(4) ?
C2 C3 C4 C1' . . . . 170.7(3) ?
C3 C4 C4A C8A . . . . 9.5(3) ?
C1' C4 C4A C8A . . . . -164.1(2) ?
C3 C4 C4A C5 . . . . -170.0(2) ?
C1' C4 C4A C5 . . . . 16.3(4) ?
C8A C4A C5 O3 . . . . -169.6(2) ?
C4 C4A C5 O3 . . . . 9.9(3) ?
C8A C4A C5 C6 . . . . 8.1(3) ?
C4 C4A C5 C6 . . . . -172.4(2) ?
O3 C5 C6 C7 . . . . 173.0(2) ?
C4A C5 C6 C7 . . . . -4.6(3) ?
O3 C5 C6 C1"' . . . . -6.8(3) ?
C4A C5 C6 C1"' . . . . 175.5(2) ?
C5 C6 C7 O1" . . . . 177.9(2) ?
C1"' C6 C7 O1" . . . . -2.3(4) ?
C5 C6 C7 C8 . . . . -1.1(3) ?
C1"' C6 C7 C8 . . . . 178.8(2) ?
O1" C7 C8 C8A . . . . -176.1(2) ?
C6 C7 C8 C8A . . . . 2.9(4) ?
O1" C7 C8 C4" . . . . 0.9(4) ?
C6 C7 C8 C4" . . . . 179.8(2) ?
C2 O1 C8A C8 . . . . 176.2(3) ?
C2 O1 C8A C4A . . . . -3.2(4) ?
C7 C8 C8A O1 . . . . -178.4(2) ?
C4" C8 C8A O1 . . . . 4.7(3) ?
C7 C8 C8A C4A . . . . 0.9(4) ?
C4" C8 C8A C4A . . . . -175.9(2) ?
C5 C4A C8A O1 . . . . 173.1(2) ?
C4 C4A C8A O1 . . . . -6.5(3) ?
C5 C4A C8A C8 . . . . -6.3(3) ?
C4 C4A C8A C8 . . . . 174.1(2) ?
C3 C4 C1' C2' . . . . 50.3(4) ?
C4A C4 C1' C2' . . . . -136.1(3) ?
C3 C4 C1' C6' . . . . -124.1(3) ?
C4A C4 C1' C6' . . . . 49.6(4) ?
C6' C1' C2' C3' . . . . 0.0(4) ?
C4 C1' C2' C3' . . . . -174.5(3) ?
C1' C2' C3' C4' . . . . -0.8(5) ?
C2' C3' C4' C5' . . . . 1.1(5) ?
C3' C4' C5' C6' . . . . -0.7(5) ?
C4' C5' C6' C1' . . . . -0.2(5) ?
C2' C1' C6' C5' . . . . 0.5(4) ?
C4 C1' C6' C5' . . . . 175.0(3) ?
C8 C7 O1" C2" . . . . -27.2(3) ?
C6 C7 O1" C2" . . . . 153.9(2) ?
C7 O1" C2" C3" . . . . 38.7(3) ?
C7 O1" C2" C6" . . . . -81.9(3) ?
C7 O1" C2" C5" . . . . 159.9(3) ?
O1" C2" C3" C4" . . . . -27.0(4) ?
C6" C2" C3" C4" . . . . 91.7(4) ?
C5" C2" C3" C4" . . . . -142.8(3) ?
C2" C3" C4" C8 . . . . 4.1(5) ?
C7 C8 C4" C3" . . . . 10.7(4) ?
C8A C8 C4" C3" . . . . -172.5(3) ?
C7 C6 C1"' O1"' . . . . -171.8(3) ?
C5 C6 C1"' O1"' . . . . 8.1(4) ?
C7 C6 C1"' C2"' . . . . 9.6(4) ?
C5 C6 C1"' C2"' . . . . -170.5(3) ?
O1"' C1"' C2"' C3"' . . . . -6.7(5) ?
C6 C1"' C2"' C3"' . . . . 171.9(3) ?
C1"' C2"' C3"' C4"' . . . . -73.8(6) ?

loop_
_cod_related_entry_id
_cod_related_entry_database
_cod_related_entry_code
1 ChemSpider 23333298
